data_7007865
loop_
_publ_author_name
'Wu, Bin'

_publ_section_title
;
 Synthesis, structure and magnetic properties of the first
 Mn(II)-Gd(III) heteronuclear complex.
;
_journal_issue 43
_journal_name_full 'Dalton transactions (Cambridge, England : 2003)'
_journal_page_first 5113
_journal_page_last 5114
_journal_paper_doi 10.1039/b612019a
_journal_year 2006
_chemical_formula_moiety 'C68 H76 Gd2 Mn3 N4 O24'
_chemical_formula_sum 'C68 H76 Gd2 Mn3 N4 O24'
_chemical_formula_weight 1812.65
_chemical_name_systematic
;
?
;
_space_group_IT_number 2
_symmetry_cell_setting triclinic
_symmetry_space_group_name_Hall '-P 1'
_symmetry_space_group_name_H-M 'P -1'
_atom_sites_solution_hydrogens geom
_atom_sites_solution_primary direct
_atom_sites_solution_secondary difmap
_audit_creation_method SHELXL-97
_cell_angle_alpha 84.571(4)
_cell_angle_beta 73.894(4)
_cell_angle_gamma 76.674(4)
_cell_formula_units_Z 1
_cell_length_a 10.8620(8)
_cell_length_b 13.4683(8)
_cell_length_c 14.3179(10)
_cell_measurement_temperature 293(2)
_cell_volume 1957.2(2)
_computing_structure_refinement 'SHELXL-97 (Sheldrick, 1997)'
_computing_structure_solution 'SHELXS-97 (Sheldrick, 1990)'
_diffrn_ambient_temperature 293(2)
_diffrn_measured_fraction_theta_full 0.949
_diffrn_measured_fraction_theta_max 0.949
_diffrn_radiation_monochromator graphite
_diffrn_radiation_source 'fine-focus sealed tube'
_diffrn_radiation_type MoK\a
_diffrn_radiation_wavelength 0.71069
_diffrn_reflns_av_R_equivalents 0.0238
_diffrn_reflns_av_sigmaI/netI 0.0291
_diffrn_reflns_limit_h_max 12
_diffrn_reflns_limit_h_min -11
_diffrn_reflns_limit_k_max 16
_diffrn_reflns_limit_k_min -16
_diffrn_reflns_limit_l_max 17
_diffrn_reflns_limit_l_min -17
_diffrn_reflns_number 10235
_diffrn_reflns_theta_full 25.10
_diffrn_reflns_theta_max 25.10
_diffrn_reflns_theta_min 2.36
_exptl_absorpt_coefficient_mu 2.215
_exptl_crystal_density_diffrn 1.538
_exptl_crystal_density_method 'not measured'
_exptl_crystal_F_000 907
_refine_diff_density_max 1.593
_refine_diff_density_min -0.728
_refine_diff_density_rms 0.106
_refine_ls_extinction_method none
_refine_ls_goodness_of_fit_ref 1.031
_refine_ls_hydrogen_treatment mixed
_refine_ls_matrix_type full
_refine_ls_number_parameters 463
_refine_ls_number_reflns 6604
_refine_ls_number_restraints 0
_refine_ls_restrained_S_all 1.031
_refine_ls_R_factor_all 0.0728
_refine_ls_R_factor_gt 0.0556
_refine_ls_shift/su_max 0.001
_refine_ls_shift/su_mean 0.000
_refine_ls_structure_factor_coef Fsqd
_refine_ls_weighting_details 'calc w=1/[\s^2^(Fo^2^)+(0.1067P)^2^+1.4054P] where P=(Fo^2^+2Fc^2^)/3'
_refine_ls_weighting_scheme calc
_refine_ls_wR_factor_gt 0.1555
_refine_ls_wR_factor_ref 0.1680
_reflns_number_gt 4936
_reflns_number_total 6604
_reflns_threshold_expression >2sigma(I)
_cod_data_source_file b612019a.txt
_cod_data_source_block gd2mn3
_cod_original_sg_symbol_H-M P-1
_cod_database_code 7007865

loop_
_symmetry_equiv_pos_as_xyz
'x, y, z'
'-x, -y, -z'

loop_
_atom_site_label
_atom_site_type_symbol
_atom_site_fract_x
_atom_site_fract_y
_atom_site_fract_z
_atom_site_U_iso_or_equiv
_atom_site_adp_type
_atom_site_occupancy
_atom_site_symmetry_multiplicity
_atom_site_calc_flag
_atom_site_refinement_flags
_atom_site_disorder_assembly
_atom_site_disorder_group
Gd Gd 0.92295(4) 0.81348(3) 0.20310(2) 0.08144(19) Uani 1 1 d . . .
Mn1 Mn 0.81052(9) 0.61725(8) 0.38481(7) 0.0653(3) Uani 1 1 d . . .
Mn2 Mn 1.0000 1.0000 0.0000 0.0698(4) Uani 1 2 d S . .
O1 O 0.8706(5) 0.6936(4) 0.4912(4) 0.0912(14) Uani 1 1 d . . .
O2 O 0.8413(6) 0.7976(5) 0.3724(4) 0.1000(16) Uani 1 1 d . . .
O3 O 0.9949(5) 0.5164(5) 0.3303(4) 0.0959(15) Uani 1 1 d . . .
O4 O 1.0266(7) 0.6500(5) 0.2384(5) 0.1147(19) Uani 1 1 d . . .
O5 O 0.7320(5) 0.5804(5) 0.2698(4) 0.0933(15) Uani 1 1 d . . .
O6 O 0.7498(6) 0.7357(6) 0.2194(5) 0.123(2) Uani 1 1 d . . .
O7 O 0.7568(9) 0.9641(6) 0.2505(7) 0.166(3) Uani 1 1 d . . .
O8 O 0.8175(8) 0.9727(7) 0.1030(6) 0.135(2) Uani 1 1 d . . .
O9 O 1.1046(9) 0.8475(7) 0.2532(6) 0.158(3) Uani 1 1 d . . .
O10 O 1.0816(6) 0.9227(4) 0.1213(4) 0.1023(17) Uani 1 1 d . . .
O11 O 0.9644(10) 1.1388(6) 0.0677(5) 0.148(3) Uani 1 1 d . . .
O12 O 1.0140(10) 1.2508(7) -0.0537(5) 0.159(3) Uani 1 1 d . . .
N1 N 0.7430(5) 0.5047(4) 0.5019(4) 0.0673(13) Uani 1 1 d . . .
N2 N 0.6011(5) 0.6860(5) 0.4641(4) 0.0777(15) Uani 1 1 d . . .
C1 C 0.8211(8) 0.4186(6) 0.5183(6) 0.084(2) Uani 1 1 d . . .
H1 H 0.9067 0.4031 0.4793 0.101 Uiso 1 1 calc R . .
C2 C 0.7781(9) 0.3490(6) 0.5938(6) 0.094(2) Uani 1 1 d . . .
H2 H 0.8339 0.2889 0.6068 0.113 Uiso 1 1 calc R . .
C3 C 0.6488(10) 0.3748(8) 0.6474(5) 0.100(3) Uani 1 1 d . . .
H3 H 0.6161 0.3305 0.6971 0.120 Uiso 1 1 calc R . .
C4 C 0.5707(8) 0.4608(7) 0.6298(5) 0.091(2) Uani 1 1 d . . .
H4 H 0.4835 0.4764 0.6657 0.109 Uiso 1 1 calc R . .
C5 C 0.6206(6) 0.5283(6) 0.5565(4) 0.0692(16) Uani 1 1 d . . .
C6 C 0.5418(6) 0.6292(6) 0.5373(5) 0.0764(19) Uani 1 1 d . . .
C7 C 0.4132(8) 0.6685(9) 0.5897(6) 0.104(3) Uani 1 1 d . . .
H7 H 0.3699 0.6299 0.6400 0.125 Uiso 1 1 calc R . .
C8 C 0.3509(9) 0.7648(11) 0.5663(8) 0.130(4) Uani 1 1 d . . .
H8 H 0.2656 0.7913 0.6017 0.156 Uiso 1 1 calc R . .
C9 C 0.4112(10) 0.8213(9) 0.4931(8) 0.119(3) Uani 1 1 d . . .
H9 H 0.3685 0.8861 0.4768 0.143 Uiso 1 1 calc R . .
C10 C 0.5379(8) 0.7804(7) 0.4431(6) 0.094(2) Uani 1 1 d . . .
H10 H 0.5816 0.8192 0.3932 0.112 Uiso 1 1 calc R . .
C11 C 0.8637(6) 0.7785(6) 0.4554(5) 0.0748(17) Uani 1 1 d . . .
C12 C 0.8780(9) 0.8653(6) 0.5076(6) 0.093(2) Uani 1 1 d . . .
C13 C 0.9105(15) 0.8369(9) 0.6003(8) 0.153(5) Uani 1 1 d . . .
H13A H 0.9202 0.8962 0.6275 0.229 Uiso 1 1 calc R . .
H13B H 0.9912 0.7867 0.5899 0.229 Uiso 1 1 calc R . .
H13C H 0.8415 0.8092 0.6444 0.229 Uiso 1 1 calc R . .
C14 C 0.8604(12) 0.9613(7) 0.4680(9) 0.129(4) Uani 1 1 d . . .
H14A H 0.8690 1.0151 0.5003 0.155 Uiso 1 1 calc R . .
H14B H 0.8398 0.9735 0.4085 0.155 Uiso 1 1 calc R . .
C15 C 1.0649(7) 0.5622(7) 0.2635(6) 0.0814(19) Uani 1 1 d . . .
C16 C 1.1988(8) 0.5057(8) 0.2140(6) 0.094(2) Uani 1 1 d . . .
C17 C 1.2374(11) 0.4066(9) 0.2518(10) 0.142(4) Uani 1 1 d . . .
H17A H 1.1842 0.3636 0.2404 0.213 Uiso 1 1 calc R . .
H17B H 1.2265 0.4091 0.3205 0.213 Uiso 1 1 calc R . .
H17C H 1.3278 0.3795 0.2203 0.213 Uiso 1 1 calc R . .
C18 C 1.2730(11) 0.5552(12) 0.1400(7) 0.143(4) Uani 1 1 d . . .
H18A H 1.3583 0.5232 0.1092 0.171 Uiso 1 1 calc R . .
H18B H 1.2382 0.6210 0.1203 0.171 Uiso 1 1 calc R . .
C19 C 0.7207(7) 0.6529(8) 0.2112(5) 0.088(2) Uani 1 1 d . . .
C20 C 0.6623(9) 0.6472(11) 0.1292(7) 0.121(4) Uani 1 1 d . . .
C21 C 0.6444(12) 0.5486(14) 0.1169(8) 0.182(7) Uani 1 1 d . . .
H21A H 0.5559 0.5532 0.1144 0.273 Uiso 1 1 calc R . .
H21B H 0.6613 0.5043 0.1706 0.273 Uiso 1 1 calc R . .
H21C H 0.7040 0.5215 0.0574 0.273 Uiso 1 1 calc R . .
C22 C 0.6360(18) 0.7362(18) 0.0686(13) 0.244(10) Uani 1 1 d . . .
H22A H 0.6041 0.7323 0.0154 0.292 Uiso 1 1 calc R . .
H22B H 0.6508 0.7978 0.0824 0.292 Uiso 1 1 calc R . .
C23 C 0.7404(9) 1.0158(7) 0.1783(6) 0.094(2) Uani 1 1 d . . .
C24 C 0.6316(12) 1.1013(8) 0.1867(11) 0.129(4) Uani 1 1 d . . .
C25 C 0.5424(15) 1.1151(16) 0.2678(15) 0.225(11) Uani 1 1 d . . .
H25A H 0.5488 1.0698 0.3203 0.269 Uiso 1 1 calc R . .
H25B H 0.4715 1.1703 0.2739 0.269 Uiso 1 1 calc R . .
C26 C 0.626(2) 1.1606(15) 0.0976(19) 0.301(15) Uani 1 1 d . . .
H26A H 0.6159 1.2316 0.1088 0.451 Uiso 1 1 calc R . .
H26B H 0.5523 1.1515 0.0770 0.451 Uiso 1 1 calc R . .
H26C H 0.7053 1.1382 0.0479 0.451 Uiso 1 1 calc R . .
C27 C 1.1409(8) 0.9063(5) 0.1836(5) 0.0812(19) Uani 1 1 d . . .
C28 C 1.2546(9) 0.9504(8) 0.1792(7) 0.109(3) Uani 1 1 d . . .
C29 C 1.3257(14) 0.9181(10) 0.2453(11) 0.174(6) Uani 1 1 d . . .
H29A H 1.3936 0.9490 0.2462 0.209 Uiso 1 1 calc R . .
H29B H 1.3064 0.8651 0.2896 0.209 Uiso 1 1 calc R . .
C30 C 1.2802(17) 1.0281(14) 0.1129(12) 0.210(8) Uani 1 1 d . . .
H30A H 1.1991 1.0692 0.1040 0.316 Uiso 1 1 calc R . .
H30B H 1.3336 1.0001 0.0519 0.316 Uiso 1 1 calc R . .
H30C H 1.3257 1.0696 0.1362 0.316 Uiso 1 1 calc R . .
C31 C 0.9880(10) 1.2259(7) 0.0294(7) 0.100(2) Uani 1 1 d . . .
C32 C 0.9679(11) 1.2983(9) 0.1054(6) 0.113(3) Uani 1 1 d . . .
C33 C 0.926(2) 1.2735(19) 0.2014(9) 0.285(14) Uani 1 1 d . . .
H33A H 0.9133 1.3213 0.2479 0.342 Uiso 1 1 calc R . .
H33B H 0.9105 1.2086 0.2207 0.342 Uiso 1 1 calc R . .
C34 C 0.9922(16) 1.3945(11) 0.0742(13) 0.190(7) Uani 1 1 d . . .
H34A H 0.9279 1.4452 0.1148 0.284 Uiso 1 1 calc R . .
H34B H 0.9873 1.4075 0.0081 0.284 Uiso 1 1 calc R . .
H34C H 1.0781 1.3973 0.0781 0.284 Uiso 1 1 calc R . .

loop_
_atom_site_aniso_label
_atom_site_aniso_U_11
_atom_site_aniso_U_22
_atom_site_aniso_U_33
_atom_site_aniso_U_23
_atom_site_aniso_U_13
_atom_site_aniso_U_12
Gd 0.0990(3) 0.0876(3) 0.0640(2) 0.03199(18) -0.02912(19) -0.0370(2)
Mn1 0.0610(5) 0.0739(6) 0.0599(5) 0.0093(4) -0.0130(4) -0.0208(5)
Mn2 0.1118(11) 0.0561(7) 0.0518(7) 0.0277(6) -0.0373(7) -0.0311(7)
O1 0.103(4) 0.075(3) 0.103(4) 0.007(3) -0.039(3) -0.023(3)
O2 0.100(4) 0.120(4) 0.076(3) -0.001(3) -0.030(3) -0.009(3)
O3 0.072(3) 0.111(4) 0.091(4) -0.002(3) -0.003(3) -0.017(3)
O4 0.135(5) 0.094(4) 0.110(5) 0.003(3) -0.047(4) 0.001(4)
O5 0.092(3) 0.128(4) 0.064(3) -0.001(3) -0.018(3) -0.036(3)
O6 0.101(4) 0.139(5) 0.134(6) 0.000(4) -0.019(4) -0.055(4)
O7 0.170(7) 0.133(6) 0.184(9) 0.051(6) -0.074(7) -0.002(5)
O8 0.126(5) 0.169(7) 0.115(6) 0.033(5) -0.044(5) -0.041(5)
O9 0.190(7) 0.211(8) 0.130(6) 0.095(6) -0.101(5) -0.125(7)
O10 0.120(4) 0.116(4) 0.091(4) 0.054(3) -0.054(3) -0.057(3)
O11 0.230(9) 0.114(5) 0.114(5) 0.020(4) -0.042(5) -0.080(6)
O12 0.227(9) 0.210(8) 0.065(4) 0.010(4) -0.032(5) -0.108(7)
N1 0.065(3) 0.081(3) 0.060(3) 0.018(3) -0.021(2) -0.027(3)
N2 0.066(3) 0.101(4) 0.067(3) -0.004(3) -0.021(3) -0.016(3)
C1 0.080(5) 0.096(5) 0.080(5) 0.024(4) -0.026(4) -0.033(4)
C2 0.115(6) 0.080(5) 0.103(6) 0.037(4) -0.052(5) -0.040(5)
C3 0.124(7) 0.126(7) 0.066(4) 0.031(5) -0.022(5) -0.075(6)
C4 0.089(5) 0.128(7) 0.064(4) 0.014(4) -0.016(4) -0.051(5)
C5 0.065(4) 0.098(5) 0.054(3) 0.005(3) -0.017(3) -0.036(4)
C6 0.061(4) 0.115(6) 0.056(4) -0.004(4) -0.013(3) -0.028(4)
C7 0.072(5) 0.160(9) 0.074(5) -0.009(5) -0.009(4) -0.021(5)
C8 0.074(5) 0.190(12) 0.103(7) -0.027(8) -0.013(5) 0.016(7)
C9 0.087(6) 0.140(9) 0.106(7) -0.024(6) -0.020(5) 0.024(6)
C10 0.087(5) 0.091(5) 0.096(6) 0.001(4) -0.029(4) -0.001(4)
C11 0.061(4) 0.094(5) 0.065(4) -0.001(4) -0.021(3) -0.005(3)
C12 0.103(6) 0.084(5) 0.095(6) -0.014(4) -0.034(5) -0.009(4)
C13 0.239(15) 0.127(8) 0.123(9) -0.007(7) -0.095(10) -0.041(9)
C14 0.171(10) 0.074(5) 0.150(9) -0.004(6) -0.067(8) -0.012(6)
C15 0.073(4) 0.098(6) 0.072(4) -0.016(4) -0.025(4) -0.003(4)
C16 0.077(5) 0.126(7) 0.079(5) -0.029(5) -0.017(4) -0.015(5)
C17 0.110(7) 0.133(9) 0.165(11) -0.029(8) -0.038(7) 0.023(7)
C18 0.107(7) 0.223(14) 0.088(7) -0.010(8) -0.002(6) -0.042(8)
C19 0.063(4) 0.139(7) 0.065(4) -0.003(5) -0.010(3) -0.041(5)
C20 0.092(6) 0.212(12) 0.075(5) 0.000(7) -0.028(5) -0.056(7)
C21 0.126(9) 0.35(2) 0.094(7) -0.082(11) -0.011(6) -0.090(12)
C22 0.227(18) 0.34(3) 0.198(17) 0.092(17) -0.151(16) -0.056(18)
C23 0.092(5) 0.115(7) 0.072(5) -0.008(5) -0.031(4) -0.001(5)
C24 0.108(7) 0.100(7) 0.186(12) 0.002(7) -0.066(8) -0.004(6)
C25 0.124(10) 0.29(2) 0.27(2) -0.17(2) -0.033(12) -0.011(12)
C26 0.24(2) 0.23(2) 0.46(4) 0.19(2) -0.20(3) -0.041(17)
C27 0.104(5) 0.078(4) 0.078(4) 0.027(4) -0.047(4) -0.035(4)
C28 0.115(6) 0.126(7) 0.105(6) 0.041(5) -0.055(5) -0.052(6)
C29 0.200(13) 0.162(11) 0.234(15) 0.072(10) -0.155(12) -0.097(10)
C30 0.226(16) 0.259(18) 0.221(16) 0.131(14) -0.126(13) -0.172(15)
C31 0.124(7) 0.102(6) 0.088(6) 0.006(5) -0.047(5) -0.030(5)
C32 0.138(8) 0.133(8) 0.078(5) -0.012(5) -0.027(5) -0.044(7)
C33 0.40(3) 0.44(3) 0.070(8) -0.024(13) -0.040(13) -0.23(3)
C34 0.192(13) 0.145(12) 0.249(19) -0.080(13) -0.072(13) -0.025(10)

loop_
_atom_type_symbol
_atom_type_description
_atom_type_scat_dispersion_real
_atom_type_scat_dispersion_imag
_atom_type_scat_source
C C 0.0033 0.0016 'International Tables Vol C Tables 4.2.6.8 and 6.1.1.4'
H H 0.0000 0.0000 'International Tables Vol C Tables 4.2.6.8 and 6.1.1.4'
N N 0.0061 0.0033 'International Tables Vol C Tables 4.2.6.8 and 6.1.1.4'
O O 0.0106 0.0060 'International Tables Vol C Tables 4.2.6.8 and 6.1.1.4'
Mn Mn 0.3368 0.7283 'International Tables Vol C Tables 4.2.6.8 and 6.1.1.4'
Gd Gd -0.1653 3.9035 'International Tables Vol C Tables 4.2.6.8 and 6.1.1.4'

loop_
_geom_angle_atom_site_label_1
_geom_angle_atom_site_label_2
_geom_angle_atom_site_label_3
_geom_angle
_geom_angle_site_symmetry_1
_geom_angle_site_symmetry_3
_geom_angle_publ_flag
O12 Gd O6 82.4(3) 2_775 . ?
O12 Gd O4 80.5(3) 2_775 . ?
O6 Gd O4 82.4(3) . . ?
O12 Gd O2 151.4(3) 2_775 . ?
O6 Gd O2 77.2(2) . . ?
O4 Gd O2 77.1(2) . . ?
O12 Gd O7 124.3(4) 2_775 . ?
O6 Gd O7 84.9(3) . . ?
O4 Gd O7 150.3(3) . . ?
O2 Gd O7 73.9(3) . . ?
O12 Gd O9 112.5(3) 2_775 . ?
O6 Gd O9 153.6(3) . . ?
O4 Gd O9 79.0(3) . . ?
O2 Gd O9 80.5(2) . . ?
O7 Gd O9 102.3(4) . . ?
O12 Gd O10 81.3(3) 2_775 . ?
O6 Gd O10 155.6(2) . . ?
O4 Gd O10 112.4(2) . . ?
O2 Gd O10 123.9(2) . . ?
O7 Gd O10 89.5(3) . . ?
O9 Gd O10 50.69(19) . . ?
O12 Gd O8 79.6(3) 2_775 . ?
O6 Gd O8 92.0(3) . . ?
O4 Gd O8 159.9(3) . . ?
O2 Gd O8 120.6(2) . . ?
O7 Gd O8 46.8(3) . . ?
O9 Gd O8 111.5(3) . . ?
O10 Gd O8 67.4(2) . . ?
O3 Mn1 O5 92.4(2) . . ?
O3 Mn1 O1 97.0(2) . . ?
O5 Mn1 O1 166.0(2) . . ?
O3 Mn1 N1 92.4(2) . . ?
O5 Mn1 N1 100.6(2) . . ?
O1 Mn1 N1 89.4(2) . . ?
O3 Mn1 N2 164.7(2) . . ?
O5 Mn1 N2 86.9(2) . . ?
O1 Mn1 N2 86.8(2) . . ?
N1 Mn1 N2 72.7(2) . . ?
O3 Mn1 O2 109.7(2) . . ?
O5 Mn1 O2 113.5(2) . . ?
O1 Mn1 O2 53.43(18) . . ?
N1 Mn1 O2 137.70(19) . . ?
N2 Mn1 O2 84.5(2) . . ?
O11 Mn2 O11 180.0(4) . 2_775 ?
O11 Mn2 O8 87.2(3) . . ?
O11 Mn2 O8 92.8(3) 2_775 . ?
O11 Mn2 O8 92.8(3) . 2_775 ?
O11 Mn2 O8 87.2(3) 2_775 2_775 ?
O8 Mn2 O8 180.000(1) . 2_775 ?
O11 Mn2 O10 88.4(3) . . ?
O11 Mn2 O10 91.6(3) 2_775 . ?
O8 Mn2 O10 80.8(2) . . ?
O8 Mn2 O10 99.2(2) 2_775 . ?
O11 Mn2 O10 91.6(3) . 2_775 ?
O11 Mn2 O10 88.4(3) 2_775 2_775 ?
O8 Mn2 O10 99.2(2) . 2_775 ?
O8 Mn2 O10 80.8(2) 2_775 2_775 ?
O10 Mn2 O10 180.000(1) . 2_775 ?
C11 O1 Mn1 100.5(5) . . ?
C11 O2 Gd 148.8(5) . . ?
C11 O2 Mn1 85.3(5) . . ?
Gd O2 Mn1 99.1(2) . . ?
C15 O3 Mn1 108.8(5) . . ?
C15 O4 Gd 171.4(7) . . ?
C19 O5 Mn1 111.0(5) . . ?
C19 O6 Gd 143.7(6) . . ?
C23 O7 Gd 109.8(8) . . ?
C23 O8 Mn2 134.5(7) . . ?
C23 O8 Gd 93.8(6) . . ?
Mn2 O8 Gd 98.2(3) . . ?
C27 O9 Gd 97.0(5) . . ?
C27 O10 Mn2 160.7(5) . . ?
C27 O10 Gd 94.5(4) . . ?
Mn2 O10 Gd 103.0(2) . . ?
C31 O11 Mn2 128.9(7) . . ?
C31 O12 Gd 141.7(8) . 2_775 ?
C1 N1 C5 120.2(6) . . ?
C1 N1 Mn1 122.1(4) . . ?
C5 N1 Mn1 117.7(5) . . ?
C6 N2 C10 120.2(7) . . ?
C6 N2 Mn1 116.6(5) . . ?
C10 N2 Mn1 123.1(5) . . ?
N1 C1 C2 121.6(7) . . ?
C3 C2 C1 116.5(8) . . ?
C4 C3 C2 121.5(7) . . ?
C3 C4 C5 119.2(8) . . ?
N1 C5 C4 120.9(7) . . ?
N1 C5 C6 116.8(6) . . ?
C4 C5 C6 122.2(7) . . ?
N2 C6 C7 119.0(8) . . ?
N2 C6 C5 116.1(6) . . ?
C7 C6 C5 124.9(7) . . ?
C8 C7 C6 119.4(9) . . ?
C9 C8 C7 121.2(9) . . ?
C8 C9 C10 117.9(10) . . ?
N2 C10 C9 122.2(9) . . ?
O1 C11 O2 120.4(7) . . ?
O1 C11 C12 121.6(7) . . ?
O2 C11 C12 118.1(7) . . ?
C14 C12 C13 125.0(9) . . ?
C14 C12 C11 119.9(8) . . ?
C13 C12 C11 115.1(8) . . ?
O4 C15 O3 122.2(7) . . ?
O4 C15 C16 119.7(9) . . ?
O3 C15 C16 118.2(8) . . ?
C18 C16 C17 126.6(10) . . ?
C18 C16 C15 117.7(10) . . ?
C17 C16 C15 115.6(9) . . ?
O5 C19 O6 122.8(8) . . ?
O5 C19 C20 120.4(9) . . ?
O6 C19 C20 116.7(10) . . ?
C21 C20 C22 126.2(12) . . ?
C21 C20 C19 114.2(11) . . ?
C22 C20 C19 119.5(13) . . ?
O7 C23 O8 109.6(9) . . ?
O7 C23 C24 120.1(10) . . ?
O8 C23 C24 129.4(10) . . ?
C25 C24 C23 119.4(15) . . ?
C25 C24 C26 124.9(15) . . ?
C23 C24 C26 115.5(15) . . ?
O10 C27 O9 117.8(7) . . ?
O10 C27 C28 123.2(7) . . ?
O9 C27 C28 119.0(7) . . ?
C29 C28 C30 121.7(10) . . ?
C29 C28 C27 119.4(8) . . ?
C30 C28 C27 118.8(9) . . ?
O12 C31 O11 127.9(9) . . ?
O12 C31 C32 121.4(9) . . ?
O11 C31 C32 110.6(8) . . ?
C33 C32 C34 121.4(13) . . ?
C33 C32 C31 122.0(13) . . ?
C34 C32 C31 116.6(10) . . ?

loop_
_geom_bond_atom_site_label_1
_geom_bond_atom_site_label_2
_geom_bond_distance
_geom_bond_site_symmetry_2
_geom_bond_publ_flag
Gd O12 2.250(7) 2_775 ?
Gd O6 2.304(6) . ?
Gd O4 2.310(7) . ?
Gd O2 2.346(5) . ?
Gd O7 2.393(9) . ?
Gd O9 2.425(7) . ?
Gd O10 2.496(5) . ?
Gd O8 2.676(8) . ?
Mn1 O3 2.131(5) . ?
Mn1 O5 2.194(5) . ?
Mn1 O1 2.228(5) . ?
Mn1 N1 2.235(5) . ?
Mn1 N2 2.262(6) . ?
Mn1 O2 2.510(6) . ?
Mn2 O11 2.095(7) . ?
Mn2 O11 2.095(7) 2_775 ?
Mn2 O8 2.203(8) . ?
Mn2 O8 2.203(8) 2_775 ?
Mn2 O10 2.230(5) . ?
Mn2 O10 2.230(5) 2_775 ?
O1 C11 1.203(9) . ?
O2 C11 1.269(8) . ?
O3 C15 1.255(10) . ?
O4 C15 1.215(10) . ?
O5 C19 1.232(10) . ?
O6 C19 1.251(10) . ?
O7 C23 1.223(11) . ?
O8 C23 1.263(10) . ?
O9 C27 1.247(9) . ?
O10 C27 1.215(8) . ?
O11 C31 1.297(11) . ?
O12 C31 1.178(10) . ?
O12 Gd 2.250(7) 2_775 ?
N1 C1 1.314(9) . ?
N1 C5 1.325(8) . ?
N2 C6 1.341(9) . ?
N2 C10 1.349(10) . ?
C1 C2 1.413(10) . ?
C2 C3 1.382(13) . ?
C3 C4 1.317(13) . ?
C4 C5 1.397(10) . ?
C5 C6 1.477(11) . ?
C6 C7 1.395(11) . ?
C7 C8 1.375(15) . ?
C8 C9 1.343(16) . ?
C9 C10 1.374(12) . ?
C11 C12 1.505(11) . ?
C12 C14 1.356(13) . ?
C12 C13 1.461(13) . ?
C15 C16 1.489(11) . ?
C16 C18 1.362(15) . ?
C16 C17 1.408(15) . ?
C19 C20 1.497(11) . ?
C20 C21 1.419(18) . ?
C20 C22 1.43(2) . ?
C23 C24 1.435(14) . ?
C24 C25 1.29(2) . ?
C24 C26 1.45(2) . ?
C27 C28 1.472(11) . ?
C28 C29 1.362(13) . ?
C28 C30 1.370(15) . ?
C31 C32 1.468(12) . ?
C32 C33 1.358(16) . ?
C32 C34 1.389(17) . ?
